data_7105881
loop_
_publ_author_name
'Jiangtao Zhu'
'Haibo Xie,'
'Zixian Chen'
'Shan Li'
'Yongming Wu'

_publ_section_title
;
 Synthesis of 6-trifluoromethylindolo[1,2-c]quinazolines and related
 heterocycles using N-(2-iodophenyl)trifluoroacetimidoyl chlorides as
 starting material via C&#x0096;H bond functionalization
;
_journal_name_full Chem.Commun.
_journal_page_first 1512
_journal_paper_doi 10.1039/c0cc03197f
_journal_volume 47
_journal_year 2011
_chemical_formula_sum 'C22 H13 F3 N2'
_chemical_formula_weight 362.34
_chemical_name_systematic
;
?
;
_space_group_IT_number 61
_symmetry_cell_setting orthorhombic
_symmetry_space_group_name_Hall '-P 2ac 2ab'
_symmetry_space_group_name_H-M 'P b c a'
_atom_sites_solution_hydrogens geom
_atom_sites_solution_primary direct
_atom_sites_solution_secondary difmap
_audit_creation_method SHELXL-97
_cell_angle_alpha 90.00
_cell_angle_beta 90.00
_cell_angle_gamma 90.00
_cell_formula_units_Z 8
_cell_length_a 10.308(2)
_cell_length_b 7.6365(16)
_cell_length_c 42.549(9)
_cell_measurement_reflns_used 1968
_cell_measurement_temperature 293(2)
_cell_measurement_theta_max 41.115
_cell_measurement_theta_min 5.503
_cell_volume 3349.3(12)
_computing_cell_refinement 'Bruker SMART'
_computing_data_collection 'Bruker SMART'
_computing_data_reduction 'Bruker SHELXTL'
_computing_molecular_graphics 'Bruker SHELXTL'
_computing_publication_material 'Bruker SHELXTL'
_computing_structure_refinement 'SHELXL-97 (Sheldrick, 1997)'
_computing_structure_solution 'SHELXS-97 (Sheldrick, 1990)'
_diffrn_ambient_temperature 293(2)
_diffrn_measured_fraction_theta_full 1.000
_diffrn_measured_fraction_theta_max 1.000
_diffrn_measurement_device_type 'CCD area detector'
_diffrn_measurement_method 'phi and omega scans'
_diffrn_radiation_monochromator graphite
_diffrn_radiation_source 'fine-focus sealed tube'
_diffrn_radiation_type MoK\a
_diffrn_radiation_wavelength 0.71073
_diffrn_reflns_av_R_equivalents 0.1001
_diffrn_reflns_av_sigmaI/netI 0.0836
_diffrn_reflns_limit_h_max 10
_diffrn_reflns_limit_h_min -12
_diffrn_reflns_limit_k_max 9
_diffrn_reflns_limit_k_min -9
_diffrn_reflns_limit_l_max 49
_diffrn_reflns_limit_l_min -51
_diffrn_reflns_number 16151
_diffrn_reflns_theta_full 25.50
_diffrn_reflns_theta_max 25.50
_diffrn_reflns_theta_min 1.91
_exptl_absorpt_coefficient_mu 0.109
_exptl_absorpt_correction_T_max 1.00000
_exptl_absorpt_correction_T_min 0.54073
_exptl_absorpt_correction_type empirical
_exptl_absorpt_process_details sadabs
_exptl_crystal_colour yellow
_exptl_crystal_density_diffrn 1.437
_exptl_crystal_density_method 'not measured'
_exptl_crystal_description prismatic
_exptl_crystal_F_000 1488
_exptl_crystal_size_max 0.269
_exptl_crystal_size_mid 0.215
_exptl_crystal_size_min 0.065
_refine_diff_density_max 0.244
_refine_diff_density_min -0.234
_refine_diff_density_rms 0.059
_refine_ls_extinction_coef 0.0018(5)
_refine_ls_extinction_expression Fc^*^=kFc[1+0.001xFc^2^\l^3^/sin(2\q)]^-1/4^
_refine_ls_extinction_method SHELXL
_refine_ls_goodness_of_fit_ref 0.925
_refine_ls_hydrogen_treatment constr
_refine_ls_matrix_type full
_refine_ls_number_parameters 245
_refine_ls_number_reflns 3124
_refine_ls_number_restraints 0
_refine_ls_restrained_S_all 0.925
_refine_ls_R_factor_all 0.1215
_refine_ls_R_factor_gt 0.0684
_refine_ls_shift/su_max 0.000
_refine_ls_shift/su_mean 0.000
_refine_ls_structure_factor_coef Fsqd
_refine_ls_weighting_details 'calc w=1/[\s^2^(Fo^2^)+(0.0807P)^2^+0.0000P] where P=(Fo^2^+2Fc^2^)/3'
_refine_ls_weighting_scheme calc
_refine_ls_wR_factor_gt 0.1563
_refine_ls_wR_factor_ref 0.1698
_reflns_number_gt 1611
_reflns_number_total 3124
_reflns_threshold_expression >2sigma(I)
_cod_data_source_file C0CC03197F.TXT
_cod_data_source_block cd201336
_cod_depositor_comments
;
The following automatic conversions were performed:

'_symmetry_cell_setting' value 'Orthorhombic' changed to
'orthorhombic' according to the built-in table from CIF Core
dictionary named 'cif_core.dic' version 2.4.1 from 2010-06-29.

Automatic conversion script
Id: cif_fix_values 1646 2011-03-28 12:23:43Z adriana 
;
_cod_original_cell_volume 3349.4(12)
_cod_original_sg_symbol_H-M Pbca
_cod_database_code 7105881

loop_
_symmetry_equiv_pos_as_xyz
'x, y, z'
'-x+1/2, -y, z+1/2'
'-x, y+1/2, -z+1/2'
'x+1/2, -y+1/2, -z'
'-x, -y, -z'
'x-1/2, y, -z-1/2'
'x, -y-1/2, z-1/2'
'-x-1/2, y-1/2, z'

loop_
_atom_site_label
_atom_site_type_symbol
_atom_site_fract_x
_atom_site_fract_y
_atom_site_fract_z
_atom_site_U_iso_or_equiv
_atom_site_adp_type
_atom_site_occupancy
_atom_site_symmetry_multiplicity
_atom_site_calc_flag
_atom_site_refinement_flags
_atom_site_disorder_assembly
_atom_site_disorder_group
F1 F 0.48178(18) -0.0660(3) 0.17918(5) 0.0648(6) Uani 1 1 d . . .
F2 F 0.6560(2) 0.0733(4) 0.18641(5) 0.0873(9) Uani 1 1 d . . .
F3 F 0.6581(3) -0.1619(4) 0.16075(6) 0.1053(10) Uani 1 1 d . . .
N1 N 0.6638(2) 0.0614(4) 0.11562(6) 0.0462(8) Uani 1 1 d . . .
N2 N 0.4537(2) 0.1722(3) 0.12923(6) 0.0403(7) Uani 1 1 d . . .
C1 C 0.5722(3) 0.0801(4) 0.13486(7) 0.0405(8) Uani 1 1 d . . .
C2 C 0.5913(3) -0.0180(5) 0.16505(8) 0.0504(9) Uani 1 1 d . . .
C3 C 0.6699(3) 0.1288(5) 0.08495(8) 0.0449(9) Uani 1 1 d . . .
C4 C 0.7943(3) 0.1755(6) 0.07483(9) 0.0611(11) Uani 1 1 d . . .
H4 H 0.8631 0.1692 0.0889 0.073 Uiso 1 1 calc R . .
C5 C 0.8168(4) 0.2297(6) 0.04491(11) 0.0763(13) Uani 1 1 d . . .
H5 H 0.9003 0.2600 0.0387 0.092 Uiso 1 1 calc R . .
C6 C 0.7161(5) 0.2397(6) 0.02403(10) 0.0737(13) Uani 1 1 d . . .
H6 H 0.7303 0.2791 0.0036 0.088 Uiso 1 1 calc R . .
C7 C 0.5930(4) 0.1908(5) 0.03349(8) 0.0616(11) Uani 1 1 d . . .
H7 H 0.5255 0.1956 0.0190 0.074 Uiso 1 1 calc R . .
C8 C 0.5671(3) 0.1349(4) 0.06370(7) 0.0470(9) Uani 1 1 d . . .
C9 C 0.4325(3) 0.0836(4) 0.07273(8) 0.0452(9) Uani 1 1 d . . .
C10 C 0.3435(3) 0.0231(5) 0.05080(8) 0.0563(10) Uani 1 1 d . . .
H10 H 0.3717 -0.0070 0.0308 0.068 Uiso 1 1 calc R . .
C11 C 0.2126(4) 0.0067(5) 0.05834(9) 0.0643(11) Uani 1 1 d . . .
H11 H 0.1554 -0.0360 0.0433 0.077 Uiso 1 1 calc R . .
C12 C 0.1662(3) 0.0514(5) 0.08721(10) 0.0594(10) Uani 1 1 d . . .
H12 H 0.0779 0.0444 0.0915 0.071 Uiso 1 1 calc R . .
C13 C 0.2528(3) 0.1079(5) 0.11015(8) 0.0476(9) Uani 1 1 d . . .
C14 C 0.3845(3) 0.1138(4) 0.10244(7) 0.0398(8) Uani 1 1 d . . .
C15 C 0.3598(3) 0.2126(5) 0.15297(7) 0.0428(9) Uani 1 1 d . . .
C16 C 0.2417(3) 0.1735(5) 0.14127(8) 0.0498(9) Uani 1 1 d . . .
H16 H 0.1639 0.1875 0.1521 0.060 Uiso 1 1 calc R . .
C17 C 0.3942(3) 0.2992(4) 0.18186(7) 0.0430(8) Uani 1 1 d . . .
C18 C 0.3181(3) 0.2797(5) 0.20854(8) 0.0549(10) Uani 1 1 d . . .
H18 H 0.2464 0.2058 0.2079 0.066 Uiso 1 1 calc R . .
C19 C 0.3467(4) 0.3674(6) 0.23566(9) 0.0621(11) Uani 1 1 d . . .
H19 H 0.2941 0.3529 0.2532 0.075 Uiso 1 1 calc R . .
C20 C 0.4520(4) 0.4765(6) 0.23725(9) 0.0667(11) Uani 1 1 d . . .
H20 H 0.4707 0.5364 0.2557 0.080 Uiso 1 1 calc R . .
C21 C 0.5297(3) 0.4964(6) 0.21122(9) 0.0618(11) Uani 1 1 d . . .
H21 H 0.6020 0.5690 0.2123 0.074 Uiso 1 1 calc R . .
C22 C 0.5018(3) 0.4109(5) 0.18395(8) 0.0517(10) Uani 1 1 d . . .
H22 H 0.5549 0.4268 0.1665 0.062 Uiso 1 1 calc R . .

loop_
_atom_site_aniso_label
_atom_site_aniso_U_11
_atom_site_aniso_U_22
_atom_site_aniso_U_33
_atom_site_aniso_U_23
_atom_site_aniso_U_13
_atom_site_aniso_U_12
F1 0.0478(12) 0.0708(16) 0.0758(14) 0.0235(11) 0.0015(10) -0.0029(10)
F2 0.0681(15) 0.124(2) 0.0696(15) 0.0226(14) -0.0297(11) -0.0222(14)
F3 0.116(2) 0.103(2) 0.0967(19) 0.0346(15) 0.0278(14) 0.0691(18)
N1 0.0309(15) 0.057(2) 0.0503(18) -0.0042(14) 0.0003(13) 0.0039(13)
N2 0.0293(14) 0.0485(18) 0.0432(16) 0.0032(13) 0.0009(12) 0.0037(12)
C1 0.0275(17) 0.045(2) 0.049(2) 0.0005(16) -0.0050(15) 0.0035(14)
C2 0.037(2) 0.056(3) 0.059(2) 0.004(2) 0.0017(18) 0.0061(18)
C3 0.0371(19) 0.049(2) 0.049(2) -0.0047(17) 0.0080(16) -0.0012(16)
C4 0.047(2) 0.070(3) 0.066(3) -0.011(2) 0.0114(19) -0.0064(19)
C5 0.063(3) 0.090(4) 0.075(3) -0.012(3) 0.026(2) -0.020(2)
C6 0.096(4) 0.065(3) 0.060(3) 0.001(2) 0.031(3) -0.017(2)
C7 0.073(3) 0.063(3) 0.048(2) 0.000(2) 0.002(2) 0.003(2)
C8 0.049(2) 0.046(2) 0.046(2) -0.0018(17) 0.0060(17) 0.0027(17)
C9 0.045(2) 0.043(2) 0.047(2) 0.0012(16) -0.0100(17) 0.0014(16)
C10 0.059(2) 0.052(3) 0.058(2) -0.0001(19) -0.0125(18) 0.0045(19)
C11 0.062(3) 0.054(3) 0.077(3) 0.000(2) -0.030(2) -0.005(2)
C12 0.0338(19) 0.054(3) 0.090(3) 0.005(2) -0.015(2) -0.0056(17)
C13 0.0337(18) 0.042(2) 0.067(2) 0.0085(18) -0.0042(17) -0.0016(15)
C14 0.0336(17) 0.039(2) 0.047(2) 0.0060(16) -0.0074(15) 0.0042(14)
C15 0.037(2) 0.045(2) 0.046(2) 0.0092(17) 0.0078(15) 0.0069(15)
C16 0.0274(18) 0.055(2) 0.067(2) 0.0052(19) 0.0056(16) 0.0033(16)
C17 0.0378(19) 0.044(2) 0.047(2) 0.0058(17) 0.0065(15) 0.0114(16)
C18 0.050(2) 0.056(3) 0.059(2) 0.007(2) 0.0123(18) 0.0095(18)
C19 0.063(3) 0.068(3) 0.055(3) 0.007(2) 0.0179(19) 0.012(2)
C20 0.071(3) 0.076(3) 0.054(2) -0.007(2) -0.001(2) 0.015(2)
C21 0.052(2) 0.077(3) 0.057(2) -0.006(2) -0.0002(19) -0.001(2)
C22 0.040(2) 0.065(3) 0.051(2) -0.0007(19) 0.0060(16) 0.0045(18)

loop_
_atom_type_symbol
_atom_type_description
_atom_type_scat_dispersion_real
_atom_type_scat_dispersion_imag
_atom_type_scat_source
C C 0.0033 0.0016 'International Tables Vol C Tables 4.2.6.8 and 6.1.1.4'
H H 0.0000 0.0000 'International Tables Vol C Tables 4.2.6.8 and 6.1.1.4'
N N 0.0061 0.0033 'International Tables Vol C Tables 4.2.6.8 and 6.1.1.4'
F F 0.0171 0.0103 'International Tables Vol C Tables 4.2.6.8 and 6.1.1.4'

loop_
_geom_angle_atom_site_label_1
_geom_angle_atom_site_label_2
_geom_angle_atom_site_label_3
_geom_angle
_geom_angle_site_symmetry_1
_geom_angle_site_symmetry_3
_geom_angle_publ_flag
C1 N1 C3 126.7(3) . . ?
C14 N2 C1 114.2(2) . . ?
C14 N2 C15 107.1(2) . . ?
C1 N2 C15 124.4(2) . . ?
N1 C1 N2 126.0(3) . . ?
N1 C1 C2 113.7(3) . . ?
N2 C1 C2 120.1(3) . . ?
F3 C2 F2 105.8(3) . . ?
F3 C2 F1 106.1(3) . . ?
F2 C2 F1 105.2(3) . . ?
F3 C2 C1 111.6(3) . . ?
F2 C2 C1 113.0(3) . . ?
F1 C2 C1 114.4(3) . . ?
C8 C3 C4 119.2(3) . . ?
C8 C3 N1 125.5(3) . . ?
C4 C3 N1 114.9(3) . . ?
C5 C4 C3 121.5(4) . . ?
C5 C4 H4 119.2 . . ?
C3 C4 H4 119.2 . . ?
C4 C5 C6 119.7(4) . . ?
C4 C5 H5 120.2 . . ?
C6 C5 H5 120.2 . . ?
C5 C6 C7 119.5(4) . . ?
C5 C6 H6 120.3 . . ?
C7 C6 H6 120.3 . . ?
C8 C7 C6 122.2(4) . . ?
C8 C7 H7 118.9 . . ?
C6 C7 H7 118.9 . . ?
C7 C8 C3 117.9(3) . . ?
C7 C8 C9 120.1(3) . . ?
C3 C8 C9 122.1(3) . . ?
C14 C9 C10 115.8(3) . . ?
C14 C9 C8 121.8(3) . . ?
C10 C9 C8 121.9(3) . . ?
C9 C10 C11 121.0(3) . . ?
C9 C10 H10 119.5 . . ?
C11 C10 H10 119.5 . . ?
C12 C11 C10 121.7(3) . . ?
C12 C11 H11 119.1 . . ?
C10 C11 H11 119.1 . . ?
C11 C12 C13 119.0(3) . . ?
C11 C12 H12 120.5 . . ?
C13 C12 H12 120.5 . . ?
C12 C13 C14 118.0(3) . . ?
C12 C13 C16 135.3(3) . . ?
C14 C13 C16 106.6(3) . . ?
C9 C14 C13 124.0(3) . . ?
C9 C14 N2 127.6(3) . . ?
C13 C14 N2 108.1(3) . . ?
C16 C15 N2 107.6(3) . . ?
C16 C15 C17 129.7(3) . . ?
N2 C15 C17 122.3(3) . . ?
C15 C16 C13 110.4(3) . . ?
C15 C16 H16 124.8 . . ?
C13 C16 H16 124.8 . . ?
C18 C17 C22 117.4(3) . . ?
C18 C17 C15 120.6(3) . . ?
C22 C17 C15 121.9(3) . . ?
C19 C18 C17 121.1(4) . . ?
C19 C18 H18 119.5 . . ?
C17 C18 H18 119.5 . . ?
C18 C19 C20 120.7(3) . . ?
C18 C19 H19 119.6 . . ?
C20 C19 H19 119.6 . . ?
C19 C20 C21 119.3(4) . . ?
C19 C20 H20 120.4 . . ?
C21 C20 H20 120.4 . . ?
C22 C21 C20 120.7(4) . . ?
C22 C21 H21 119.6 . . ?
C20 C21 H21 119.6 . . ?
C21 C22 C17 120.8(3) . . ?
C21 C22 H22 119.6 . . ?
C17 C22 H22 119.6 . . ?

loop_
_geom_bond_atom_site_label_1
_geom_bond_atom_site_label_2
_geom_bond_distance
_geom_bond_site_symmetry_2
_geom_bond_publ_flag
F1 C2 1.330(4) . ?
F2 C2 1.325(4) . ?
F3 C2 1.310(4) . ?
N1 C1 1.258(4) . ?
N1 C3 1.404(4) . ?
N2 C14 1.417(4) . ?
N2 C1 1.430(4) . ?
N2 C15 1.433(4) . ?
C1 C2 1.500(5) . ?
C3 C8 1.394(4) . ?
C3 C4 1.399(4) . ?
C4 C5 1.359(5) . ?
C4 H4 0.9300 . ?
C5 C6 1.369(6) . ?
C5 H5 0.9300 . ?
C6 C7 1.383(5) . ?
C6 H6 0.9300 . ?
C7 C8 1.380(4) . ?
C7 H7 0.9300 . ?
C8 C9 1.492(4) . ?
C9 C14 1.377(4) . ?
C9 C10 1.388(4) . ?
C10 C11 1.393(5) . ?
C10 H10 0.9300 . ?
C11 C12 1.362(5) . ?
C11 H11 0.9300 . ?
C12 C13 1.392(5) . ?
C12 H12 0.9300 . ?
C13 C14 1.397(4) . ?
C13 C16 1.420(5) . ?
C15 C16 1.348(4) . ?
C15 C17 1.440(4) . ?
C16 H16 0.9300 . ?
C17 C18 1.388(4) . ?
C17 C22 1.402(5) . ?
C18 C19 1.366(5) . ?
C18 H18 0.9300 . ?
C19 C20 1.370(5) . ?
C19 H19 0.9300 . ?
C20 C21 1.375(5) . ?
C20 H20 0.9300 . ?
C21 C22 1.362(5) . ?
C21 H21 0.9300 . ?
C22 H22 0.9300 . ?

loop_
_geom_torsion_atom_site_label_1
_geom_torsion_atom_site_label_2
_geom_torsion_atom_site_label_3
_geom_torsion_atom_site_label_4
_geom_torsion
_geom_torsion_site_symmetry_1
_geom_torsion_site_symmetry_2
_geom_torsion_site_symmetry_3
_geom_torsion_site_symmetry_4
_geom_torsion_publ_flag
C3 N1 C1 N2 1.1(5) . . . . ?
C3 N1 C1 C2 176.2(3) . . . . ?
C14 N2 C1 N1 55.1(4) . . . . ?
C15 N2 C1 N1 -170.6(3) . . . . ?
C14 N2 C1 C2 -119.8(3) . . . . ?
C15 N2 C1 C2 14.6(5) . . . . ?
N1 C1 C2 F3 -31.1(4) . . . . ?
N2 C1 C2 F3 144.4(3) . . . . ?
N1 C1 C2 F2 88.0(4) . . . . ?
N2 C1 C2 F2 -96.5(3) . . . . ?
N1 C1 C2 F1 -151.6(3) . . . . ?
N2 C1 C2 F1 23.9(5) . . . . ?
C1 N1 C3 C8 -40.1(5) . . . . ?
C1 N1 C3 C4 146.7(4) . . . . ?
C8 C3 C4 C5 1.2(6) . . . . ?
N1 C3 C4 C5 174.8(4) . . . . ?
C3 C4 C5 C6 0.1(6) . . . . ?
C4 C5 C6 C7 -1.4(7) . . . . ?
C5 C6 C7 C8 1.3(6) . . . . ?
C6 C7 C8 C3 0.0(6) . . . . ?
C6 C7 C8 C9 180.0(3) . . . . ?
C4 C3 C8 C7 -1.2(5) . . . . ?
N1 C3 C8 C7 -174.1(3) . . . . ?
C4 C3 C8 C9 178.8(3) . . . . ?
N1 C3 C8 C9 5.9(5) . . . . ?
C7 C8 C9 C14 -145.9(3) . . . . ?
C3 C8 C9 C14 34.1(5) . . . . ?
C7 C8 C9 C10 26.0(5) . . . . ?
C3 C8 C9 C10 -154.1(3) . . . . ?
C14 C9 C10 C11 4.3(5) . . . . ?
C8 C9 C10 C11 -168.0(3) . . . . ?
C9 C10 C11 C12 1.0(6) . . . . ?
C10 C11 C12 C13 -2.8(6) . . . . ?
C11 C12 C13 C14 -0.8(5) . . . . ?
C11 C12 C13 C16 175.5(4) . . . . ?
C10 C9 C14 C13 -8.2(5) . . . . ?
C8 C9 C14 C13 164.1(3) . . . . ?
C10 C9 C14 N2 178.8(3) . . . . ?
C8 C9 C14 N2 -8.9(5) . . . . ?
C12 C13 C14 C9 6.6(5) . . . . ?
C16 C13 C14 C9 -170.7(3) . . . . ?
C12 C13 C14 N2 -179.2(3) . . . . ?
C16 C13 C14 N2 3.5(4) . . . . ?
C1 N2 C14 C9 -47.8(4) . . . . ?
C15 N2 C14 C9 170.3(3) . . . . ?
C1 N2 C14 C13 138.3(3) . . . . ?
C15 N2 C14 C13 -3.6(3) . . . . ?
C14 N2 C15 C16 2.3(4) . . . . ?
C1 N2 C15 C16 -134.7(3) . . . . ?
C14 N2 C15 C17 -171.0(3) . . . . ?
C1 N2 C15 C17 52.0(4) . . . . ?
N2 C15 C16 C13 -0.1(4) . . . . ?
C17 C15 C16 C13 172.5(3) . . . . ?
C12 C13 C16 C15 -178.7(4) . . . . ?
C14 C13 C16 C15 -2.1(4) . . . . ?
C16 C15 C17 C18 32.6(5) . . . . ?
N2 C15 C17 C18 -155.8(3) . . . . ?
C16 C15 C17 C22 -145.0(4) . . . . ?
N2 C15 C17 C22 26.7(5) . . . . ?
C22 C17 C18 C19 0.6(5) . . . . ?
C15 C17 C18 C19 -177.1(3) . . . . ?
C17 C18 C19 C20 -0.4(6) . . . . ?
C18 C19 C20 C21 -0.4(6) . . . . ?
C19 C20 C21 C22 0.9(6) . . . . ?
C20 C21 C22 C17 -0.7(6) . . . . ?
C18 C17 C22 C21 -0.1(5) . . . . ?
C15 C17 C22 C21 177.6(3) . . . . ?

loop_
_cod_related_entry_id
_cod_related_entry_database
_cod_related_entry_code
1 ChemSpider 30653241
